data_8104617
loop_
_publ_author_name
'Yang, Bingchuan'
'Lv, Xueyan'
'Liu, Rutao'

_publ_section_title
;
 The crystal structure of tetrakis(1-isopropyl-1H-imidazolium)
 octamolybdate, C24H44Mo8N8O26
;
_journal_issue 5
_journal_name_full 'Zeitschrift f\"ur Kristallographie - New Crystal Structures'
_journal_page_first 895
_journal_page_last 897
_journal_paper_doi 10.1515/ncrs-2021-0128
_journal_volume 236
_journal_year 2021
_chemical_formula_sum 'C24 H44 Mo8 N8 O26'
_chemical_formula_weight 1628.19
_space_group_crystal_system monoclinic
_space_group_IT_number 14
_space_group_name_Hall '-P 2yn'
_space_group_name_H-M_alt 'P 1 21/n 1'
_atom_sites_solution_hydrogens geom
_cell_angle_alpha 90
_cell_angle_beta 108.083(3)
_cell_angle_gamma 90
_cell_formula_units_Z 2
_cell_length_a 10.3214(11)
_cell_length_b 21.810(2)
_cell_length_c 10.9371(11)
_cell_measurement_reflns_used 6102
_cell_measurement_temperature 298(2)
_cell_measurement_theta_max 28.827
_cell_measurement_theta_min 2.168
_cell_volume 2340.4(4)
_computing_cell_refinement 'SMART [1]'
_computing_data_collection 'SMART [1]'
_computing_data_reduction 'SMART [1]'
_computing_molecular_graphics 'XP in SHELXTL [2]'
_computing_structure_refinement 'SHELXL-2018/3 (Sheldrick, 2018) [2]'
_computing_structure_solution 'SHELXL-2018/3 (Sheldrick, 2018) [2]'
_diffrn_ambient_temperature 298(2)
_diffrn_measured_fraction_theta_full 0.995
_diffrn_measured_fraction_theta_max 0.995
_diffrn_measurement_device_type 'Bruker SMART APEX II CCD'
_diffrn_measurement_method 'phi and omega scans'
_diffrn_radiation_type MoK\a
_diffrn_radiation_wavelength 0.71073
_diffrn_reflns_av_R_equivalents 0.0513
_diffrn_reflns_av_unetI/netI 0.0558
_diffrn_reflns_Laue_measured_fraction_full 0.995
_diffrn_reflns_Laue_measured_fraction_max 0.995
_diffrn_reflns_limit_h_max 12
_diffrn_reflns_limit_h_min -11
_diffrn_reflns_limit_k_max 25
_diffrn_reflns_limit_k_min -16
_diffrn_reflns_limit_l_max 13
_diffrn_reflns_limit_l_min -12
_diffrn_reflns_number 11330
_diffrn_reflns_point_group_measured_fraction_full 0.995
_diffrn_reflns_point_group_measured_fraction_max 0.995
_diffrn_reflns_theta_full 25.019
_diffrn_reflns_theta_max 25.019
_diffrn_reflns_theta_min 2.170
_exptl_absorpt_coefficient_mu 2.162
_exptl_absorpt_correction_T_max 0.683
_exptl_absorpt_correction_T_min 0.647
_exptl_absorpt_correction_type multi-scan
_exptl_absorpt_process_details sadabs
_exptl_crystal_colour colourless
_exptl_crystal_density_diffrn 2.310
_exptl_crystal_description block
_exptl_crystal_F_000 1576
_exptl_crystal_size_max 0.220
_exptl_crystal_size_mid 0.200
_exptl_crystal_size_min 0.190
_refine_diff_density_max 1.107
_refine_diff_density_min -0.904
_refine_diff_density_rms 0.149
_refine_ls_extinction_coef .
_refine_ls_extinction_method none
_refine_ls_goodness_of_fit_ref 1.116
_refine_ls_hydrogen_treatment constr
_refine_ls_matrix_type full
_refine_ls_number_parameters 302
_refine_ls_number_reflns 4105
_refine_ls_number_restraints 0
_refine_ls_restrained_S_all 1.116
_refine_ls_R_factor_all 0.0593
_refine_ls_R_factor_gt 0.0423
_refine_ls_shift/su_max 0.001
_refine_ls_shift/su_mean 0.000
_refine_ls_structure_factor_coef Fsqd
_refine_ls_weighting_details 'w=1/[\s^2^(Fo^2^)+13.7036P] where P=(Fo^2^+2Fc^2^)/3'
_refine_ls_weighting_scheme calc
_refine_ls_wR_factor_gt 0.0844
_refine_ls_wR_factor_ref 0.0893
_reflns_Friedel_coverage 0.000
_reflns_Friedel_fraction_full .
_reflns_Friedel_fraction_max .
_reflns_number_gt 3229
_reflns_number_total 4105
_reflns_threshold_expression 'I > 2\s(I)'
_cod_data_source_file suppl_j_ncrs-2021-0128_suppl.cif
_cod_data_source_block 210401a
_cod_original_sg_symbol_H-M 'P 21/n'
_cod_database_code 8104617
_shelx_space_group_comment
;
The symmetry employed for this shelxl refinement is uniquely defined
by the following loop, which should always be used as a source of
symmetry information in preference to the above space-group names.
They are only intended as comments.
;
_shelx_estimated_absorpt_t_min 0.648
_shelx_estimated_absorpt_t_max 0.684

loop_
_space_group_symop_operation_xyz
'x, y, z'
'-x+1/2, y+1/2, -z+1/2'
'-x, -y, -z'
'x-1/2, -y-1/2, z-1/2'

loop_
_atom_site_label
_atom_site_type_symbol
_atom_site_fract_x
_atom_site_fract_y
_atom_site_fract_z
_atom_site_U_iso_or_equiv
_atom_site_adp_type
_atom_site_occupancy
_atom_site_site_symmetry_order
_atom_site_calc_flag
_atom_site_refinement_flags_posn
_atom_site_refinement_flags_adp
_atom_site_refinement_flags_occupancy
_atom_site_disorder_assembly
_atom_site_disorder_group
Mo1 Mo 0.32461(5) 0.52157(3) 0.44087(5) 0.02029(15) Uani 1 1 d . . . . .
Mo2 Mo 0.47563(6) 0.66385(3) 0.44107(6) 0.02752(17) Uani 1 1 d . . . . .
Mo3 Mo 0.42473(6) 0.41297(3) 0.29025(6) 0.02489(16) Uani 1 1 d . . . . .
Mo4 Mo 0.57701(6) 0.55273(3) 0.29281(5) 0.02444(16) Uani 1 1 d . . . . .
O11 O 0.5427(5) 0.5344(2) 0.1348(4) 0.0357(12) Uani 1 1 d . . . . .
O1 O 0.1678(4) 0.4898(2) 0.4064(4) 0.0309(12) Uani 1 1 d . . . . .
O9 O 0.4701(5) 0.6243(2) 0.2804(4) 0.0295(11) Uani 1 1 d . . . . .
O13 O 0.2655(5) 0.3843(2) 0.2625(5) 0.0352(12) Uani 1 1 d . . . . .
O4 O 0.3752(4) 0.5014(2) 0.2878(4) 0.0229(10) Uani 1 1 d . . . . .
O8 O 0.6382(5) 0.6903(2) 0.4794(5) 0.0376(13) Uani 1 1 d . . . . .
O6 O 0.4664(5) 0.6511(2) 0.6112(5) 0.0291(11) Uani 1 1 d . . . . .
O10 O 0.7381(5) 0.5820(2) 0.3377(5) 0.0363(13) Uani 1 1 d . . . . .
O12 O 0.4590(5) 0.4063(2) 0.1494(5) 0.0396(13) Uani 1 1 d . . . . .
O5 O 0.5546(4) 0.5580(2) 0.4958(4) 0.0237(10) Uani 1 1 d . . . . .
O2 O 0.3741(4) 0.5299(2) 0.6278(4) 0.0236(10) Uani 1 1 d . . . . .
O3 O 0.2944(4) 0.5998(2) 0.4063(4) 0.0279(11) Uani 1 1 d . . . . .
O7 O 0.3763(5) 0.7268(2) 0.3893(5) 0.0445(14) Uani 1 1 d . . . . .
N3 N 0.0835(6) 0.7076(3) 0.6321(6) 0.0374(16) Uani 1 1 d . . . . .
N4 N -0.0836(7) 0.6464(3) 0.5574(7) 0.0477(19) Uani 1 1 d . . . . .
H4' H -0.162767 0.629819 0.541237 0.057 Uiso 1 1 calc R U . . .
N1 N 0.8908(6) 0.3980(3) 0.0319(6) 0.0372(16) Uani 1 1 d . . . . .
C9 C -0.0433(8) 0.6955(4) 0.6279(9) 0.046(2) Uani 1 1 d . . . . .
H9 H -0.094966 0.718005 0.668154 0.055 Uiso 1 1 calc R U . . .
C7 C 0.1229(9) 0.6633(4) 0.5614(9) 0.049(2) Uani 1 1 d . . . . .
H7 H 0.207674 0.660072 0.548753 0.059 Uiso 1 1 calc R U . . .
C1 C 0.9294(8) 0.4192(4) 0.1540(8) 0.048(2) Uani 1 1 d . . . . .
H1 H 1.017262 0.417630 0.211551 0.057 Uiso 1 1 calc R U . . .
N2 N 0.7149(7) 0.4360(4) 0.0682(7) 0.062(2) Uani 1 1 d . . . . .
H2' H 0.632522 0.447790 0.057114 0.074 Uiso 1 1 calc R U . . .
C8 C 0.0163(8) 0.6255(4) 0.5140(8) 0.048(2) Uani 1 1 d . . . . .
H8 H 0.012559 0.591634 0.461441 0.058 Uiso 1 1 calc R U . . .
C4 C 0.9822(9) 0.3704(4) -0.0352(9) 0.050(2) Uani 1 1 d . . . . .
H4 H 1.055829 0.348749 0.028821 0.060 Uiso 1 1 calc R U . . .
C2 C 0.8211(9) 0.4426(5) 0.1782(9) 0.058(3) Uani 1 1 d . . . . .
H2 H 0.818436 0.459938 0.254995 0.070 Uiso 1 1 calc R U . . .
C10 C 0.1657(9) 0.7610(4) 0.6927(9) 0.055(3) Uani 1 1 d . . . . .
H10 H 0.114919 0.783012 0.741239 0.067 Uiso 1 1 calc R U . . .
C3 C 0.7589(9) 0.4089(5) -0.0176(9) 0.056(3) Uani 1 1 d . . . . .
H3 H 0.705776 0.398919 -0.100715 0.067 Uiso 1 1 calc R U . . .
C6 C 0.9069(11) 0.3247(4) -0.1352(9) 0.069(3) Uani 1 1 d . . . . .
H6A H 0.861853 0.295461 -0.096868 0.103 Uiso 1 1 calc R U . . .
H6B H 0.970331 0.303889 -0.168979 0.103 Uiso 1 1 calc R U . . .
H6C H 0.840541 0.345777 -0.203670 0.103 Uiso 1 1 calc R U . . .
C11 C 0.1838(13) 0.8035(5) 0.5930(13) 0.101(5) Uani 1 1 d . . . . .
H11A H 0.237867 0.783967 0.546953 0.151 Uiso 1 1 calc R U . . .
H11B H 0.228876 0.840092 0.633506 0.151 Uiso 1 1 calc R U . . .
H11C H 0.096211 0.813949 0.534122 0.151 Uiso 1 1 calc R U . . .
C5 C 1.0446(12) 0.4225(5) -0.0894(13) 0.094(4) Uani 1 1 d . . . . .
H5A H 0.973395 0.447891 -0.142947 0.142 Uiso 1 1 calc R U . . .
H5B H 1.098033 0.406104 -0.139595 0.142 Uiso 1 1 calc R U . . .
H5C H 1.101831 0.446595 -0.020102 0.142 Uiso 1 1 calc R U . . .
C12 C 0.2986(10) 0.7395(6) 0.7878(11) 0.089(4) Uani 1 1 d . . . . .
H12A H 0.279615 0.713965 0.851672 0.134 Uiso 1 1 calc R U . . .
H12B H 0.350941 0.774401 0.828673 0.134 Uiso 1 1 calc R U . . .
H12C H 0.349351 0.716518 0.743237 0.134 Uiso 1 1 calc R U . . .

loop_
_atom_site_aniso_label
_atom_site_aniso_U_11
_atom_site_aniso_U_22
_atom_site_aniso_U_33
_atom_site_aniso_U_23
_atom_site_aniso_U_13
_atom_site_aniso_U_12
Mo1 0.0165(3) 0.0259(3) 0.0170(3) -0.0020(2) 0.0031(2) 0.0010(2)
Mo2 0.0277(3) 0.0260(4) 0.0294(4) -0.0018(3) 0.0095(3) -0.0008(3)
Mo3 0.0227(3) 0.0300(4) 0.0206(3) -0.0076(3) 0.0049(3) -0.0021(3)
Mo4 0.0243(3) 0.0308(4) 0.0189(3) -0.0002(3) 0.0076(3) -0.0003(3)
O11 0.038(3) 0.048(3) 0.021(3) -0.002(2) 0.009(2) 0.000(2)
O1 0.021(2) 0.039(3) 0.033(3) -0.008(2) 0.008(2) -0.004(2)
O9 0.030(3) 0.030(3) 0.028(3) 0.001(2) 0.008(2) 0.002(2)
O13 0.027(3) 0.033(3) 0.046(3) -0.008(2) 0.011(2) -0.004(2)
O4 0.018(2) 0.032(3) 0.017(2) -0.001(2) 0.0022(19) 0.005(2)
O8 0.034(3) 0.039(3) 0.043(3) -0.002(3) 0.017(3) -0.005(2)
O6 0.031(3) 0.028(3) 0.029(3) -0.002(2) 0.011(2) 0.002(2)
O10 0.028(3) 0.047(3) 0.034(3) 0.007(2) 0.010(2) 0.001(2)
O12 0.045(3) 0.051(3) 0.023(3) -0.010(2) 0.010(2) -0.002(3)
O5 0.025(2) 0.027(3) 0.019(2) -0.004(2) 0.007(2) -0.002(2)
O2 0.021(2) 0.031(3) 0.020(2) 0.000(2) 0.008(2) 0.003(2)
O3 0.024(3) 0.029(3) 0.029(3) 0.002(2) 0.006(2) 0.004(2)
O7 0.043(3) 0.031(3) 0.058(4) 0.005(3) 0.013(3) 0.011(3)
N3 0.033(4) 0.041(4) 0.042(4) -0.007(3) 0.017(3) -0.005(3)
N4 0.030(4) 0.055(5) 0.053(5) 0.003(4) 0.004(3) -0.010(3)
N1 0.028(3) 0.049(4) 0.032(4) 0.006(3) 0.006(3) 0.011(3)
C9 0.026(4) 0.059(6) 0.059(6) 0.008(5) 0.021(4) 0.009(4)
C7 0.041(5) 0.050(5) 0.064(6) -0.027(5) 0.027(5) -0.001(4)
C1 0.035(5) 0.065(6) 0.036(5) 0.008(4) 0.000(4) 0.010(4)
N2 0.037(4) 0.087(6) 0.060(5) -0.011(5) 0.014(4) 0.019(4)
C8 0.037(5) 0.055(6) 0.048(5) -0.011(4) 0.005(4) -0.008(4)
C4 0.050(5) 0.046(5) 0.054(6) -0.001(4) 0.016(5) 0.014(4)
C2 0.053(6) 0.079(7) 0.044(6) 0.003(5) 0.015(5) 0.012(5)
C10 0.053(6) 0.055(6) 0.068(7) -0.035(5) 0.033(5) -0.012(5)
C3 0.040(5) 0.082(7) 0.038(5) -0.005(5) -0.001(4) 0.010(5)
C6 0.086(8) 0.059(7) 0.056(6) 0.002(5) 0.014(6) 0.032(6)
C11 0.130(11) 0.062(8) 0.139(13) -0.004(8) 0.083(10) -0.029(8)
C5 0.104(10) 0.075(8) 0.140(12) 0.008(8) 0.090(9) 0.006(7)
C12 0.062(7) 0.109(10) 0.087(9) -0.063(8) 0.009(6) -0.024(7)

loop_
_atom_type_symbol
_atom_type_description
_atom_type_scat_dispersion_real
_atom_type_scat_dispersion_imag
_atom_type_scat_source
C C 0.0033 0.0016 'International Tables Vol C Tables 4.2.6.8 and 6.1.1.4'
H H 0.0000 0.0000 'International Tables Vol C Tables 4.2.6.8 and 6.1.1.4'
N N 0.0061 0.0033 'International Tables Vol C Tables 4.2.6.8 and 6.1.1.4'
O O 0.0106 0.0060 'International Tables Vol C Tables 4.2.6.8 and 6.1.1.4'
Mo Mo -1.6832 0.6857 'International Tables Vol C Tables 4.2.6.8 and 6.1.1.4'

loop_
_geom_angle_atom_site_label_1
_geom_angle_atom_site_label_2
_geom_angle_atom_site_label_3
_geom_angle
_geom_angle_site_symmetry_1
_geom_angle_site_symmetry_3
O1 Mo1 O3 104.9(2) . .
O1 Mo1 O4 102.0(2) . .
O3 Mo1 O4 96.4(2) . .
O1 Mo1 O2 101.1(2) . .
O3 Mo1 O2 96.1(2) . .
O4 Mo1 O2 149.87(17) . .
O1 Mo1 O5 99.3(2) . 3_666
O3 Mo1 O5 155.82(19) . 3_666
O4 Mo1 O5 79.05(17) . 3_666
O2 Mo1 O5 78.39(17) . 3_666
O1 Mo1 O5 175.0(2) . .
O3 Mo1 O5 80.09(18) . .
O4 Mo1 O5 77.40(16) . .
O2 Mo1 O5 77.89(16) . .
O5 Mo1 O5 75.74(18) 3_666 .
O1 Mo1 Mo4 90.37(17) . 3_666
O3 Mo1 Mo4 132.16(15) . 3_666
O4 Mo1 Mo4 124.85(13) . 3_666
O2 Mo1 Mo4 36.11(13) . 3_666
O5 Mo1 Mo4 45.83(11) 3_666 3_666
O5 Mo1 Mo4 86.00(10) . 3_666
O8 Mo2 O7 104.8(3) . .
O8 Mo2 O6 98.8(2) . .
O7 Mo2 O6 103.5(2) . .
O8 Mo2 O9 97.1(2) . .
O7 Mo2 O9 102.2(2) . .
O6 Mo2 O9 145.0(2) . .
O8 Mo2 O3 161.7(2) . .
O7 Mo2 O3 93.5(2) . .
O6 Mo2 O3 77.64(18) . .
O9 Mo2 O3 77.53(18) . .
O8 Mo2 O5 91.8(2) . .
O7 Mo2 O5 163.3(2) . .
O6 Mo2 O5 74.92(17) . .
O9 Mo2 O5 73.60(17) . .
O3 Mo2 O5 69.93(15) . .
O12 Mo3 O13 105.7(2) . .
O12 Mo3 O6 101.5(2) . 3_666
O13 Mo3 O6 101.5(2) . 3_666
O12 Mo3 O4 101.3(2) . .
O13 Mo3 O4 97.1(2) . .
O6 Mo3 O4 145.26(19) 3_666 .
O12 Mo3 O2 89.0(2) . 3_666
O13 Mo3 O2 163.20(19) . 3_666
O6 Mo3 O2 82.91(18) 3_666 3_666
O4 Mo3 O2 71.61(16) . 3_666
O12 Mo3 O5 160.5(2) . 3_666
O13 Mo3 O5 93.5(2) . 3_666
O6 Mo3 O5 77.34(18) 3_666 3_666
O4 Mo3 O5 72.48(16) . 3_666
O2 Mo3 O5 71.53(14) 3_666 3_666
O11 Mo4 O10 104.9(2) . .
O11 Mo4 O9 100.9(2) . .
O10 Mo4 O9 101.9(2) . .
O11 Mo4 O2 100.1(2) . 3_666
O10 Mo4 O2 96.9(2) . 3_666
O9 Mo4 O2 147.03(18) . 3_666
O11 Mo4 O5 159.9(2) . .
O10 Mo4 O5 94.8(2) . .
O9 Mo4 O5 78.29(18) . .
O2 Mo4 O5 73.34(16) 3_666 .
O11 Mo4 O4 87.7(2) . .
O10 Mo4 O4 164.41(19) . .
O9 Mo4 O4 84.14(17) . .
O2 Mo4 O4 71.53(16) 3_666 .
O5 Mo4 O4 72.14(15) . .
O11 Mo4 Mo1 135.29(17) . 3_666
O10 Mo4 Mo1 85.53(17) . 3_666
O9 Mo4 Mo1 119.64(14) . 3_666
O2 Mo4 Mo1 35.25(12) 3_666 3_666
O5 Mo4 Mo1 41.35(11) . 3_666
O4 Mo4 Mo1 79.02(10) . 3_666
Mo4 O9 Mo2 116.7(2) . .
Mo1 O4 Mo3 110.0(2) . .
Mo1 O4 Mo4 110.11(19) . .
Mo3 O4 Mo4 103.79(17) . .
Mo3 O6 Mo2 117.3(2) 3_666 .
Mo1 O5 Mo4 92.82(16) 3_666 .
Mo1 O5 Mo3 91.86(16) 3_666 3_666
Mo4 O5 Mo3 163.6(2) . 3_666
Mo1 O5 Mo1 104.26(18) 3_666 .
Mo4 O5 Mo1 97.45(15) . .
Mo3 O5 Mo1 96.58(15) 3_666 .
Mo1 O5 Mo2 164.4(2) 3_666 .
Mo4 O5 Mo2 86.40(14) . .
Mo3 O5 Mo2 84.89(14) 3_666 .
Mo1 O5 Mo2 91.29(15) . .
Mo1 O2 Mo4 108.6(2) . 3_666
Mo1 O2 Mo3 111.20(19) . 3_666
Mo4 O2 Mo3 103.80(18) 3_666 3_666
Mo1 O3 Mo2 118.7(2) . .
C9 N3 C7 107.6(7) . .
C9 N3 C10 126.8(7) . .
C7 N3 C10 125.4(6) . .
C9 N4 C8 110.3(7) . .
C3 N1 C1 107.1(7) . .
C3 N1 C4 126.9(7) . .
C1 N1 C4 126.0(7) . .
N4 C9 N3 108.3(7) . .
C8 C7 N3 107.3(7) . .
C2 C1 N1 108.6(7) . .
C3 N2 C2 108.6(7) . .
N4 C8 C7 106.5(8) . .
N1 C4 C6 111.2(7) . .
N1 C4 C5 107.5(7) . .
C6 C4 C5 113.5(9) . .
C1 C2 N2 106.3(8) . .
N3 C10 C11 110.5(8) . .
N3 C10 C12 109.7(8) . .
C11 C10 C12 113.8(9) . .
N2 C3 N1 109.3(8) . .

loop_
_geom_bond_atom_site_label_1
_geom_bond_atom_site_label_2
_geom_bond_distance
_geom_bond_site_symmetry_2
Mo1 O1 1.692(4) .
Mo1 O3 1.754(5) .
Mo1 O4 1.952(4) .
Mo1 O2 1.955(4) .
Mo1 O5 2.123(4) 3_666
Mo1 O5 2.396(4) .
Mo1 Mo4 3.2101(9) 3_666
Mo2 O8 1.699(5) .
Mo2 O7 1.701(5) .
Mo2 O6 1.913(5) .
Mo2 O9 1.942(5) .
Mo2 O3 2.271(5) .
Mo2 O5 2.460(4) .
Mo3 O12 1.691(5) .
Mo3 O13 1.696(5) .
Mo3 O6 1.904(5) 3_666
Mo3 O4 1.994(4) .
Mo3 O2 2.348(4) 3_666
Mo3 O5 2.369(4) 3_666
Mo4 O11 1.700(5) .
Mo4 O10 1.704(5) .
Mo4 O9 1.892(5) .
Mo4 O2 1.996(4) 3_666
Mo4 O5 2.305(4) .
Mo4 O4 2.350(4) .
N3 C9 1.321(9) .
N3 C7 1.376(9) .
N3 C10 1.472(10) .
N4 C9 1.311(11) .
N4 C8 1.341(10) .
N1 C3 1.321(10) .
N1 C1 1.351(10) .
N1 C4 1.490(10) .
C7 C8 1.342(11) .
C1 C2 1.328(11) .
N2 C3 1.304(11) .
N2 C2 1.360(11) .
C4 C6 1.505(12) .
C4 C5 1.515(13) .
C10 C11 1.487(14) .
C10 C12 1.516(14) .
